data_7038645
loop_
_publ_author_name
'Kim, Yonghwi'
'Haldar, Ritesh'
'Kim, Hyunuk'
'Koo, Jaehyoung'
'Kim, Kimoon'

_publ_section_title
;
 The guest-dependent thermal response of the flexible MOF
 Zn2(BDC)2(DABCO).
;
_journal_issue 10
_journal_name_full 'Dalton transactions (Cambridge, England : 2003)'
_journal_page_first 4187
_journal_page_last 4192
_journal_paper_doi 10.1039/c5dt03710g
_journal_volume 45
_journal_year 2016
_chemical_formula_sum 'C22 H20 N2 O8 Zn2'
_chemical_formula_weight 571.14
_chemical_name_common '[Zn2(BDC)2(DABCO)]'
_chemical_name_systematic
; 
 ? 
;
_space_group_crystal_system tetragonal
_space_group_IT_number 123
_space_group_name_Hall '-P 4 2'
_space_group_name_H-M_alt 'P 4/m m m'
_symmetry_space_group_name_Hall '-P 4 2'
_symmetry_space_group_name_H-M 'P 4/m m m'
_atom_sites_solution_hydrogens geom
_audit_creation_method SHELXL-2014
_audit_update_record
;
2015-10-14 deposited with the CCDC.
2015-10-15 downloaded from the CCDC.
;
_cell_angle_alpha 90
_cell_angle_beta 90
_cell_angle_gamma 90
_cell_formula_units_Z 1
_cell_length_a 10.9399(4)
_cell_length_b 10.9399(4)
_cell_length_c 9.6140(3)
_cell_measurement_reflns_used 4497
_cell_measurement_temperature 298(2)
_cell_measurement_theta_max 37.35
_cell_measurement_theta_min 2.63
_cell_volume 1150.62(7)
_computing_cell_refinement 'Bruker SAINT'
_computing_data_collection 'Bruker APEX2'
_computing_data_reduction 'Bruker SAINT'
_computing_molecular_graphics 'Bruker SHELXTL'
_computing_publication_material 'Bruker SHELXTL'
_computing_structure_refinement 'SHELXL-2014 (Sheldrick, 2014)'
_computing_structure_solution 'SHELXS-97 (Sheldrick 2008)'
_diffrn_ambient_temperature 298(2)
_diffrn_measured_fraction_theta_full 0.991
_diffrn_measured_fraction_theta_max 0.984
_diffrn_measurement_device_type 'Bruker APEX-II CCD'
_diffrn_measurement_method '\f and \w scans'
_diffrn_radiation_type MoK\a
_diffrn_radiation_wavelength 0.71073
_diffrn_reflns_av_R_equivalents 0.0300
_diffrn_reflns_av_unetI/netI 0.0209
_diffrn_reflns_laue_measured_fraction_full 0.991
_diffrn_reflns_laue_measured_fraction_max 0.984
_diffrn_reflns_limit_h_max 15
_diffrn_reflns_limit_h_min -13
_diffrn_reflns_limit_k_max 15
_diffrn_reflns_limit_k_min -15
_diffrn_reflns_limit_l_max 13
_diffrn_reflns_limit_l_min -12
_diffrn_reflns_number 7070
_diffrn_reflns_point_group_measured_fraction_full 0.991
_diffrn_reflns_point_group_measured_fraction_max 0.984
_diffrn_reflns_theta_full 25.242
_diffrn_reflns_theta_max 30.491
_diffrn_reflns_theta_min 2.633
_exptl_absorpt_coefficient_mu 1.068
_exptl_absorpt_correction_T_max 0.7496
_exptl_absorpt_correction_T_min 0.5402
_exptl_absorpt_correction_type multi-scan
_exptl_absorpt_process_details SADABS
_exptl_crystal_colour colorless
_exptl_crystal_density_diffrn 0.824
_exptl_crystal_description block
_exptl_crystal_F_000 290
_exptl_crystal_size_max 0.250
_exptl_crystal_size_mid 0.240
_exptl_crystal_size_min 0.200
_refine_diff_density_max 0.464
_refine_diff_density_min -0.515
_refine_diff_density_rms 0.051
_refine_ls_extinction_method none
_refine_ls_goodness_of_fit_ref 1.040
_refine_ls_hydrogen_treatment constr
_refine_ls_matrix_type full
_refine_ls_number_parameters 39
_refine_ls_number_reflns 1062
_refine_ls_number_restraints 0
_refine_ls_restrained_S_all 1.040
_refine_ls_R_factor_all 0.0304
_refine_ls_R_factor_gt 0.0278
_refine_ls_shift/su_max 0.000
_refine_ls_shift/su_mean 0.000
_refine_ls_structure_factor_coef Fsqd
_refine_ls_weighting_details 'w=1/[\s^2^(Fo^2^)+(0.0244P)^2^+0.5410P] where P=(Fo^2^+2Fc^2^)/3'
_refine_ls_weighting_scheme calc
_refine_ls_wR_factor_gt 0.0609
_refine_ls_wR_factor_ref 0.0621
_reflns_Friedel_coverage 0.000
_reflns_number_gt 1005
_reflns_number_total 1062
_reflns_threshold_expression 'I > 2\s(I)'
_cod_data_source_file c5dt03710g2.cif
_cod_data_source_block DMOF-298K
_cod_original_cell_volume 1150.62(9)
_cod_database_code 7038645
_shelx_space_group_comment
; 
The symmetry employed for this shelxl refinement is uniquely defined 
by the following loop, which should always be used as a source of 
symmetry information in preference to the above space-group names. 
They are only intended as comments. 
;
_shelx_estimated_absorpt_t_min 0.776
_shelx_estimated_absorpt_t_max 0.815
_shelxl_version_number 2014-3

loop_
_space_group_symop_operation_xyz
'x, y, z'
'-x, -y, z'
'-y, x, z'
'y, -x, z'
'-x, y, -z'
'x, -y, -z'
'y, x, -z'
'-y, -x, -z'
'-x, -y, -z'
'x, y, -z'
'y, -x, -z'
'-y, x, -z'
'x, -y, z'
'-x, y, z'
'-y, -x, z'
'y, x, z'

loop_
_atom_site_label
_atom_site_type_symbol
_atom_site_fract_x
_atom_site_fract_y
_atom_site_fract_z
_atom_site_U_iso_or_equiv
_atom_site_adp_type
_atom_site_occupancy
_atom_site_site_symmetry_order
_atom_site_calc_flag
_atom_site_refinement_flags_posn
_atom_site_refinement_flags_adp
_atom_site_refinement_flags_occupancy
Zn1 Zn 0.0000 1.0000 0.34992(3) 0.01676(10) Uani 1 8 d S T P
O1 O 0.18272(13) 1.0166(7) 0.38486(16) 0.0323(12) Uani 0.5 1 d . . P
N1 N 0.0000 1.0000 0.1337(2) 0.0209(5) Uani 1 8 d S T P
C1 C 0.2353(2) 1.0000 0.5000 0.0309(5) Uani 1 4 d S T P
C2 C 0.3728(2) 1.0000 0.5000 0.0336(5) Uani 1 4 d S T P
C3 C 0.43672(17) 1.0000 0.6214(2) 0.0730(10) Uani 1 2 d S T P
H3 H 0.3948 1.0000 0.7055 0.088 Uiso 1 2 calc R U P
C4 C 0.0482(5) 1.1140(4) 0.0799(3) 0.073(3) Uani 0.375 1 d . . P
H4A H 0.1310 1.1256 0.1135 0.087 Uiso 0.75 2 calc R U P
H4B H -0.0012 1.1815 0.1135 0.087 Uiso 0.75 2 calc R U P

loop_
_atom_site_aniso_label
_atom_site_aniso_U_11
_atom_site_aniso_U_22
_atom_site_aniso_U_33
_atom_site_aniso_U_23
_atom_site_aniso_U_13
_atom_site_aniso_U_12
Zn1 0.01959(12) 0.01959(12) 0.01110(16) 0.000 0.000 0.000
O1 0.0209(6) 0.042(4) 0.0341(7) 0.0036(9) -0.0045(5) -0.0016(8)
N1 0.0242(7) 0.0242(7) 0.0144(11) 0.000 0.000 0.000
C1 0.0167(9) 0.0424(13) 0.0336(12) 0.000 0.000 0.000
C2 0.0162(9) 0.0562(15) 0.0284(12) 0.000 0.000 0.000
C3 0.0210(9) 0.174(3) 0.0244(10) 0.000 0.0028(7) 0.000
C4 0.159(7) 0.046(2) 0.0139(14) -0.0005(11) 0.0019(15) -0.056(3)

loop_
_atom_type_symbol
_atom_type_description
_atom_type_scat_dispersion_real
_atom_type_scat_dispersion_imag
_atom_type_scat_source
C C 0.0033 0.0016 'International Tables Vol C Tables 4.2.6.8 and 6.1.1.4'
H H 0.0000 0.0000 'International Tables Vol C Tables 4.2.6.8 and 6.1.1.4'
N N 0.0061 0.0033 'International Tables Vol C Tables 4.2.6.8 and 6.1.1.4'
O O 0.0106 0.0060 'International Tables Vol C Tables 4.2.6.8 and 6.1.1.4'
Zn Zn 0.2839 1.4301 'International Tables Vol C Tables 4.2.6.8 and 6.1.1.4'

loop_
_geom_angle_atom_site_label_1
_geom_angle_atom_site_label_2
_geom_angle_atom_site_label_3
_geom_angle
_geom_angle_site_symmetry_1
_geom_angle_site_symmetry_3
O1 Zn1 O1 78.3(4) . 16_465
O1 Zn1 O1 10.2(4) . 13_575
O1 Zn1 O1 88.439(15) 16_465 13_575
O1 Zn1 O1 88.438(15) . 3_665
O1 Zn1 O1 10.2(4) 16_465 3_665
O1 Zn1 O1 98.5(4) 13_575 3_665
O1 Zn1 O1 98.5(4) . 15_665
O1 Zn1 O1 161.00(9) 16_465 15_665
O1 Zn1 O1 88.439(15) 13_575 15_665
O1 Zn1 O1 158.4(2) 3_665 15_665
O1 Zn1 O1 161.00(9) . 2_575
O1 Zn1 O1 98.5(4) 16_465 2_575
O1 Zn1 O1 158.4(2) 13_575 2_575
O1 Zn1 O1 88.439(15) 3_665 2_575
O1 Zn1 O1 78.3(4) 15_665 2_575
O1 Zn1 O1 88.440(15) . 4_465
O1 Zn1 O1 158.4(2) 16_465 4_465
O1 Zn1 O1 78.3(4) 13_575 4_465
O1 Zn1 O1 161.00(9) 3_665 4_465
O1 Zn1 O1 10.2(4) 15_665 4_465
O1 Zn1 O1 88.439(15) 2_575 4_465
O1 Zn1 O1 158.4(2) . 14
O1 Zn1 O1 88.439(15) 16_465 14
O1 Zn1 O1 161.00(9) 13_575 14
O1 Zn1 O1 78.3(4) 3_665 14
O1 Zn1 O1 88.439(15) 15_665 14
O1 Zn1 O1 10.2(4) 2_575 14
O1 Zn1 O1 98.5(4) 4_465 14
O1 Zn1 N1 99.50(4) . .
O1 Zn1 N1 99.50(4) 16_465 .
O1 Zn1 N1 99.50(4) 13_575 .
O1 Zn1 N1 99.50(4) 3_665 .
O1 Zn1 N1 99.50(4) 15_665 .
O1 Zn1 N1 99.50(4) 2_575 .
O1 Zn1 N1 99.50(4) 4_465 .
O1 Zn1 N1 99.50(4) 14 .
O1 Zn1 Zn1 80.50(4) . 9_576
O1 Zn1 Zn1 80.50(4) 16_465 9_576
O1 Zn1 Zn1 80.50(4) 13_575 9_576
O1 Zn1 Zn1 80.50(4) 3_665 9_576
O1 Zn1 Zn1 80.50(4) 15_665 9_576
O1 Zn1 Zn1 80.50(4) 2_575 9_576
O1 Zn1 Zn1 80.50(4) 4_465 9_576
O1 Zn1 Zn1 80.50(4) 14 9_576
N1 Zn1 Zn1 180.0 . 9_576
O1 O1 C1 81.7(3) 13_575 .
O1 O1 Zn1 84.9(2) 13_575 .
C1 O1 Zn1 125.45(18) . .
C4 N1 C4 41.1(4) 15_665 2_575
C4 N1 C4 82.70(10) 15_665 13_575
C4 N1 C4 42.7(4) 2_575 13_575
C4 N1 C4 42.7(4) 15_665 3_665
C4 N1 C4 82.70(10) 2_575 3_665
C4 N1 C4 119.9(4) 13_575 3_665
C4 N1 C4 119.9(4) 15_665 .
C4 N1 C4 138.2(3) 2_575 .
C4 N1 C4 118.7(4) 13_575 .
C4 N1 C4 82.70(10) 3_665 .
C4 N1 C4 138.2(3) 15_665 16_465
C4 N1 C4 119.9(4) 2_575 16_465
C4 N1 C4 82.70(10) 13_575 16_465
C4 N1 C4 118.7(4) 3_665 16_465
C4 N1 C4 41.1(4) . 16_465
C4 N1 C4 118.7(4) 15_665 4_465
C4 N1 C4 82.70(10) 2_575 4_465
C4 N1 C4 41.1(4) 13_575 4_465
C4 N1 C4 138.2(3) 3_665 4_465
C4 N1 C4 82.70(10) . 4_465
C4 N1 C4 42.7(4) 16_465 4_465
C4 N1 C4 82.70(10) 15_665 14
C4 N1 C4 118.7(4) 2_575 14
C4 N1 C4 138.2(3) 13_575 14
C4 N1 C4 41.1(4) 3_665 14
C4 N1 C4 42.7(4) . 14
C4 N1 C4 82.70(10) 16_465 14
C4 N1 C4 119.9(4) 4_465 14
C4 N1 Zn1 110.89(15) 15_665 .
C4 N1 Zn1 110.89(15) 2_575 .
C4 N1 Zn1 110.89(15) 13_575 .
C4 N1 Zn1 110.89(15) 3_665 .
C4 N1 Zn1 110.89(15) . .
C4 N1 Zn1 110.89(15) 16_465 .
C4 N1 Zn1 110.89(15) 4_465 .
C4 N1 Zn1 110.89(15) 14 .
O1 C1 O1 125.7(2) 13_575 10_556
O1 C1 O1 122.9(3) 13_575 6_576
O1 C1 O1 16.5(7) 10_556 6_576
O1 C1 O1 16.5(7) 13_575 .
O1 C1 O1 122.9(3) 10_556 .
O1 C1 O1 125.7(2) 6_576 .
O1 C1 C2 117.13(11) 13_575 .
O1 C1 C2 117.13(11) 10_556 .
O1 C1 C2 117.13(11) 6_576 .
O1 C1 C2 117.13(11) . .
C3 C2 C3 118.1(2) 10_556 .
C3 C2 C1 120.93(11) 10_556 .
C3 C2 C1 120.93(11) . .
C2 C3 C3 120.93(11) . 2_675
N1 C4 C4 110.89(15) . 10

loop_
_geom_bond_atom_site_label_1
_geom_bond_atom_site_label_2
_geom_bond_distance
_geom_bond_site_symmetry_2
Zn1 O1 2.0351(16) .
Zn1 O1 2.0351(16) 16_465
Zn1 O1 2.0351(16) 13_575
Zn1 O1 2.0351(16) 3_665
Zn1 O1 2.0351(16) 15_665
Zn1 O1 2.0351(16) 2_575
Zn1 O1 2.0351(16) 4_465
Zn1 O1 2.0351(16) 14
Zn1 N1 2.079(2) .
Zn1 Zn1 2.8857(6) 9_576
O1 O1 0.363(15) 13_575
O1 C1 1.260(2) .
N1 C4 1.450(4) 15_665
N1 C4 1.450(4) 2_575
N1 C4 1.450(4) 13_575
N1 C4 1.450(4) 3_665
N1 C4 1.450(4) .
N1 C4 1.450(4) 16_465
N1 C4 1.450(4) 4_465
N1 C4 1.450(4) 14
C1 O1 1.260(2) 13_575
C1 O1 1.260(2) 10_556
C1 O1 1.260(2) 6_576
C1 C2 1.505(3) .
C2 C3 1.360(2) 10_556
C2 C3 1.360(2) .
C3 C3 1.385(4) 2_675
C4 C4 1.537(6) 10
